data_7703861
loop_
_publ_author_name
'Huang, Li-Cheng'
'Zhang, Jing-Shun'
'Jia, Teng'
'Mu, Ying'
'Gao, Wei'

_publ_section_title
;
 Bis(imino)aryl NCN pincer cobalt complexes: synthesis and
 disproportionation.
;
_journal_issue 16
_journal_name_full 'Dalton transactions (Cambridge, England : 2003)'
_journal_page_first 5219
_journal_page_last 5227
_journal_paper_doi 10.1039/d0dt00747a
_journal_volume 49
_journal_year 2020
_chemical_formula_moiety 'C64 H78 Br0.6 Cl3.4 Co3 N4'
_chemical_formula_sum 'C64 H78 Br0.6 Cl3.41 Co3 N4'
_chemical_formula_weight 1248.34
_space_group_crystal_system triclinic
_space_group_IT_number 2
_space_group_name_Hall '-P 1'
_space_group_name_H-M_alt 'P -1'
_atom_sites_solution_hydrogens geom
_audit_creation_date 2019-12-19
_audit_creation_method
;
Olex2 1.2
(compiled 2018.05.29 svn.r3508 for OlexSys, GUI svn.r5506)
;
_audit_update_record
;
2020-02-27 deposited with the CCDC.	2020-03-25 downloaded from the CCDC.
;
_cell_angle_alpha 70.3670(10)
_cell_angle_beta 80.8620(10)
_cell_angle_gamma 69.8850(10)
_cell_formula_units_Z 2
_cell_length_a 11.4692(8)
_cell_length_b 15.6632(11)
_cell_length_c 21.5144(15)
_cell_measurement_reflns_used 5804
_cell_measurement_temperature 184(2)
_cell_measurement_theta_max 25.87
_cell_measurement_theta_min 2.42
_cell_volume 3414.1(4)
_computing_cell_refinement 'SAINT v6.45A (Bruker, 2003)'
_computing_data_reduction 'SAINT v6.45A (Bruker, 2003)'
_computing_molecular_graphics 'Olex2 (Dolomanov et al., 2009)'
_computing_publication_material 'Olex2 (Dolomanov et al., 2009)'
_computing_structure_refinement 'ShelXL (Sheldrick, 2015)'
_diffrn_ambient_temperature 184.65
_diffrn_measured_fraction_theta_full 0.982
_diffrn_measured_fraction_theta_max 0.973
_diffrn_measurement_device_type 'CCD area detector'
_diffrn_measurement_method 'phi and omega scans'
_diffrn_radiation_monochromator graphite
_diffrn_radiation_type MoK\a
_diffrn_radiation_wavelength 0.71073
_diffrn_reflns_av_R_equivalents 0.0265
_diffrn_reflns_av_unetI/netI 0.0535
_diffrn_reflns_Laue_measured_fraction_full 0.982
_diffrn_reflns_Laue_measured_fraction_max 0.973
_diffrn_reflns_limit_h_max 14
_diffrn_reflns_limit_h_min -9
_diffrn_reflns_limit_k_max 19
_diffrn_reflns_limit_k_min -19
_diffrn_reflns_limit_l_max 26
_diffrn_reflns_limit_l_min -26
_diffrn_reflns_number 21693
_diffrn_reflns_point_group_measured_fraction_full 0.982
_diffrn_reflns_point_group_measured_fraction_max 0.973
_diffrn_reflns_theta_full 25.242
_diffrn_reflns_theta_max 26.048
_diffrn_reflns_theta_min 1.453
_exptl_absorpt_coefficient_mu 1.239
_exptl_absorpt_correction_type none
_exptl_crystal_colour 'clear greenish green'
_exptl_crystal_colour_lustre clear
_exptl_crystal_colour_modifier greenish
_exptl_crystal_colour_primary green
_exptl_crystal_density_diffrn 1.214
_exptl_crystal_description block
_exptl_crystal_F_000 1299
_exptl_crystal_size_max 0.2
_exptl_crystal_size_mid 0.17
_exptl_crystal_size_min 0.15
_refine_diff_density_max 0.465
_refine_diff_density_min -0.359
_refine_diff_density_rms 0.081
_refine_ls_extinction_method none
_refine_ls_goodness_of_fit_ref 0.981
_refine_ls_hydrogen_treatment constr
_refine_ls_matrix_type full
_refine_ls_number_parameters 712
_refine_ls_number_reflns 13146
_refine_ls_number_restraints 0
_refine_ls_restrained_S_all 0.981
_refine_ls_R_factor_all 0.0614
_refine_ls_R_factor_gt 0.0431
_refine_ls_shift/su_max 0.001
_refine_ls_shift/su_mean 0.000
_refine_ls_structure_factor_coef Fsqd
_refine_ls_weighting_details 'w=1/[\s^2^(Fo^2^)+(0.0748P)^2^] where P=(Fo^2^+2Fc^2^)/3'
_refine_ls_weighting_scheme calc
_refine_ls_wR_factor_gt 0.1126
_refine_ls_wR_factor_ref 0.1286
_reflns_Friedel_coverage 0.000
_reflns_number_gt 9732
_reflns_number_total 13146
_reflns_threshold_expression 'I > 2\s(I)'
_cod_data_source_file d0dt00747a2.cif
_cod_data_source_block 1d-CoCl2
_cod_depositor_comments 'Adding full bibliography for 7703856--7703861.cif.'
_cod_original_formula_sum 'C64 H78 Br0.60 Cl3.41 Co3 N4'
_cod_database_code 7703861
_shelx_shelxl_version_number 2014/7
_shelx_space_group_comment
;
The symmetry employed for this shelxl refinement is uniquely defined
by the following loop, which should always be used as a source of
symmetry information in preference to the above space-group names.
They are only intended as comments.
;
_shelx_estimated_absorpt_t_max 0.836
_shelx_estimated_absorpt_t_min 0.790
_olex2_refinement_description
;
1. Fixed Uiso
 At 1.2 times of:
  All C(H) groups
 At 1.5 times of:
  All C(H,H,H) groups
2. Others
 Sof(Cl3)=1-FVAR(1)
 Sof(Br2)=FVAR(1)
 Sof(Cl4)=1-FVAR(2)
 Sof(Br3)=FVAR(2)
3.a Ternary CH refined with riding coordinates:
 C59(H59), C50(H50), C47(H47), C27(H27), C62(H62), C18(H18), C15(H15), C30(H30)
3.b Aromatic/amide H refined with riding coordinates:
 C39(H39), C8(H8), C43(H43), C36(H36), C55(H55), C45(H45), C40(H40), C44(H44),
 C37(H37), C35(H35), C56(H56), C57(H57), C4(H4), C24(H24), C7(H7), C13(H13),
 C5(H5), C11(H11), C3(H3), C25(H25), C23(H23), C12(H12)
3.c Idealised Me refined as rotating group:
 C49(H49A,H49B,H49C), C61(H61A,H61B,H61C), C28(H28A,H28B,H28C), C29(H29A,H29B,
 H29C), C60(H60A,H60B,H60C), C51(H51A,H51B,H51C), C52(H52A,H52B,H52C), C17(H17A,
 H17B,H17C), C48(H48A,H48B,H48C), C31(H31A,H31B,H31C), C32(H32A,H32B,H32C),
 C16(H16A,H16B,H16C), C19(H19A,H19B,H19C), C63(H63A,H63B,H63C), C64(H64A,H64B,
 H64C), C20(H20A,H20B,H20C)
;
_olex2_submission_special_instructions 'No special instructions were received'

loop_
_space_group_symop_operation_xyz
'x, y, z'
'-x, -y, -z'

loop_
_atom_site_label
_atom_site_type_symbol
_atom_site_fract_x
_atom_site_fract_y
_atom_site_fract_z
_atom_site_U_iso_or_equiv
_atom_site_adp_type
_atom_site_occupancy
_atom_site_site_symmetry_order
_atom_site_calc_flag
_atom_site_refinement_flags_posn
_atom_site_refinement_flags_adp
_atom_site_refinement_flags_occupancy
_atom_site_disorder_assembly
_atom_site_disorder_group
Br2 Br 0.8919(5) 0.6208(5) 0.6014(3) 0.0368(17) Uani 0.337(2) 1 d . . P A 1
Cl3 Cl 0.8947(6) 0.6225(5) 0.5992(4) 0.0289(18) Uani 0.663(2) 1 d . . P A 2
Br3 Br 0.6174(14) 0.5264(10) 0.7151(6) 0.0283(13) Uani 0.267(2) 1 d . . P A 1
Cl4 Cl 0.6355(13) 0.5177(9) 0.7169(6) 0.0311(15) Uani 0.733(2) 1 d . . P A 2
C39 C 0.7540(3) 0.9087(2) 0.53931(15) 0.0314(7) Uani 1 1 d . . . . .
H39 H 0.6873 0.9552 0.5136 0.038 Uiso 1 1 calc R . . . .
C41 C 0.6064(3) 0.87215(19) 0.62279(15) 0.0287(7) Uani 1 1 d . . . . .
C53 C 1.1217(3) 0.6303(2) 0.72118(16) 0.0332(7) Uani 1 1 d . . . . .
C54 C 1.1979(3) 0.5382(2) 0.72033(16) 0.0350(7) Uani 1 1 d . . . . .
C59 C 1.2364(3) 0.5075(2) 0.65790(16) 0.0352(7) Uani 1 1 d . . . . .
H59 H 1.1864 0.5590 0.6212 0.042 Uiso 1 1 calc R . . . .
C49 C 0.5138(4) 0.7145(2) 0.55761(19) 0.0514(10) Uani 1 1 d . . . . .
H49A H 0.5356 0.6708 0.6019 0.077 Uiso 1 1 calc GR . . . .
H49B H 0.5475 0.6799 0.5250 0.077 Uiso 1 1 calc GR . . . .
H49C H 0.4231 0.7406 0.5556 0.077 Uiso 1 1 calc GR . . . .
C21 C 0.7096(3) 0.4630(2) 0.89981(14) 0.0327(7) Uani 1 1 d . . . . .
C8 C 0.5816(3) 0.3722(2) 0.90287(15) 0.0354(7) Uani 1 1 d . . . . .
H8 H 0.5380 0.3879 0.9410 0.042 Uiso 1 1 calc R . . . .
C43 C 0.4415(3) 0.9400(2) 0.69154(17) 0.0438(8) Uani 1 1 d . . . . .
H43 H 0.4124 0.9702 0.7252 0.053 Uiso 1 1 calc R . . . .
C36 C 1.0613(3) 0.9201(2) 0.44772(17) 0.0432(8) Uani 1 1 d . . . . .
H36 H 1.0966 0.9518 0.4073 0.052 Uiso 1 1 calc R . . . .
C34 C 1.0891(3) 0.8039(2) 0.55522(16) 0.0355(7) Uani 1 1 d . . . . .
C6 C 0.6141(4) 0.2481(2) 0.78191(18) 0.0455(9) Uani 1 1 d . . . . .
C50 C 0.6575(3) 0.9391(2) 0.70429(16) 0.0417(8) Uani 1 1 d . . . . .
H50 H 0.7427 0.8954 0.6981 0.050 Uiso 1 1 calc R . . . .
C55 C 1.2423(4) 0.4735(3) 0.78018(18) 0.0507(9) Uani 1 1 d . . . . .
H55 H 1.2937 0.4108 0.7814 0.061 Uiso 1 1 calc R . . . .
C9 C 0.8907(3) 0.2836(2) 0.67773(17) 0.0423(8) Uani 1 1 d . . . . .
C46 C 0.5241(3) 0.8487(2) 0.59402(15) 0.0319(7) Uani 1 1 d . . . . .
C45 C 0.3995(3) 0.8755(2) 0.61464(17) 0.0405(8) Uani 1 1 d . . . . .
H45 H 0.3413 0.8621 0.5954 0.049 Uiso 1 1 calc R . . . .
C42 C 0.5684(3) 0.9155(2) 0.67247(16) 0.0351(7) Uani 1 1 d . . . . .
C40 C 1.1467(3) 0.7324(2) 0.61415(16) 0.0353(7) Uani 1 1 d . . . . .
H40 H 1.2341 0.7095 0.6183 0.042 Uiso 1 1 calc R . . . .
C61 C 1.3734(3) 0.4973(3) 0.63878(19) 0.0493(9) Uani 1 1 d . . . . .
H61A H 1.3889 0.5565 0.6354 0.074 Uiso 1 1 calc GR . . . .
H61B H 1.3944 0.4847 0.5961 0.074 Uiso 1 1 calc GR . . . .
H61C H 1.4249 0.4443 0.6725 0.074 Uiso 1 1 calc GR . . . .
C26 C 0.6298(3) 0.5553(2) 0.89467(15) 0.0368(8) Uani 1 1 d . . . . .
C44 C 0.3582(3) 0.9213(2) 0.66242(18) 0.0467(9) Uani 1 1 d . . . . .
H44 H 0.2723 0.9400 0.6752 0.056 Uiso 1 1 calc R . . . .
C47 C 0.5684(3) 0.7957(2) 0.54248(16) 0.0375(8) Uani 1 1 d . . . . .
H47 H 0.6609 0.7677 0.5434 0.045 Uiso 1 1 calc R . . . .
C37 C 0.9324(3) 0.9421(2) 0.45619(16) 0.0406(8) Uani 1 1 d . . . . .
H37 H 0.8801 0.9886 0.4223 0.049 Uiso 1 1 calc R . . . .
C35 C 1.1397(3) 0.8528(2) 0.49680(16) 0.0399(8) Uani 1 1 d . . . . .
H35 H 1.2271 0.8404 0.4904 0.048 Uiso 1 1 calc R . . . .
C1 C 0.6250(3) 0.3042(2) 0.81807(16) 0.0351(7) Uani 1 1 d . . . . .
C27 C 0.5037(3) 0.5954(2) 0.86442(16) 0.0375(8) Uani 1 1 d . . . . .
H27 H 0.4977 0.5500 0.8426 0.045 Uiso 1 1 calc R . . . .
C56 C 1.2139(4) 0.4979(3) 0.83819(18) 0.0546(10) Uani 1 1 d . . . . .
H56 H 1.2462 0.4524 0.8785 0.066 Uiso 1 1 calc R . . . .
C58 C 1.0933(3) 0.6568(2) 0.77899(17) 0.0409(8) Uani 1 1 d . . . . .
C62 C 1.0217(3) 0.7601(3) 0.77653(19) 0.0481(9) Uani 1 1 d . . . . .
H62 H 0.9630 0.7870 0.7400 0.058 Uiso 1 1 calc R . . . .
C28 C 0.4842(3) 0.6929(2) 0.81238(18) 0.0498(9) Uani 1 1 d . . . . .
H28A H 0.4802 0.7404 0.8336 0.075 Uiso 1 1 calc GR . . . .
H28B H 0.4062 0.7115 0.7909 0.075 Uiso 1 1 calc GR . . . .
H28C H 0.5536 0.6896 0.7793 0.075 Uiso 1 1 calc GR . . . .
C57 C 1.1386(4) 0.5883(3) 0.83742(18) 0.0520(10) Uani 1 1 d . . . . .
H57 H 1.1175 0.6040 0.8776 0.062 Uiso 1 1 calc R . . . .
C29 C 0.3987(3) 0.6029(3) 0.91849(18) 0.0520(9) Uani 1 1 d . . . . .
H29A H 0.4070 0.5395 0.9501 0.078 Uiso 1 1 calc GR . . . .
H29B H 0.3181 0.6283 0.8983 0.078 Uiso 1 1 calc GR . . . .
H29C H 0.4042 0.6457 0.9415 0.078 Uiso 1 1 calc GR . . . .
C22 C 0.8262(3) 0.4263(2) 0.92893(16) 0.0393(8) Uani 1 1 d . . . . .
C4 C 0.4424(4) 0.2166(2) 0.85487(19) 0.0522(10) Uani 1 1 d . . . . .
H4 H 0.3783 0.1876 0.8670 0.063 Uiso 1 1 calc R . . . .
C24 C 0.7795(4) 0.5760(3) 0.95091(19) 0.0567(10) Uani 1 1 d . . . . .
H24 H 0.8026 0.6148 0.9694 0.068 Uiso 1 1 calc R . . . .
C60 C 1.2119(4) 0.4146(2) 0.66441(19) 0.0500(9) Uani 1 1 d . . . . .
H60A H 1.2602 0.3627 0.7000 0.075 Uiso 1 1 calc GR . . . .
H60B H 1.2366 0.3992 0.6227 0.075 Uiso 1 1 calc GR . . . .
H60C H 1.1231 0.4225 0.6747 0.075 Uiso 1 1 calc GR . . . .
C51 C 0.6598(4) 1.0415(3) 0.6689(2) 0.0587(11) Uani 1 1 d . . . . .
H51A H 0.6819 1.0492 0.6219 0.088 Uiso 1 1 calc GR . . . .
H51B H 0.7215 1.0541 0.6884 0.088 Uiso 1 1 calc GR . . . .
H51C H 0.5776 1.0865 0.6740 0.088 Uiso 1 1 calc GR . . . .
C18 C 1.0327(4) 0.1717(2) 0.7711(2) 0.0578(11) Uani 1 1 d . . . . .
H18 H 0.9608 0.2014 0.7981 0.069 Uiso 1 1 calc R . . . .
C7 C 0.7127(4) 0.2425(2) 0.73128(18) 0.0485(9) Uani 1 1 d . . . . .
H7 H 0.7219 0.2061 0.7023 0.058 Uiso 1 1 calc R . . . .
C13 C 0.9658(4) 0.3221(3) 0.5653(2) 0.0637(11) Uani 1 1 d . . . . .
H13 H 0.9528 0.3535 0.5196 0.076 Uiso 1 1 calc R . . . .
C52 C 0.6310(4) 0.9229(3) 0.77808(18) 0.0629(11) Uani 1 1 d . . . . .
H52A H 0.5485 0.9654 0.7860 0.094 Uiso 1 1 calc GR . . . .
H52B H 0.6939 0.9364 0.7959 0.094 Uiso 1 1 calc GR . . . .
H52C H 0.6336 0.8564 0.7999 0.094 Uiso 1 1 calc GR . . . .
C17 C 0.6777(4) 0.3423(3) 0.5572(2) 0.0674(12) Uani 1 1 d . . . . .
H17A H 0.7272 0.3304 0.5176 0.101 Uiso 1 1 calc GR . . . .
H17B H 0.5929 0.3828 0.5451 0.101 Uiso 1 1 calc GR . . . .
H17C H 0.6752 0.2815 0.5896 0.101 Uiso 1 1 calc GR . . . .
C48 C 0.5356(4) 0.8618(3) 0.47248(17) 0.0540(10) Uani 1 1 d . . . . .
H48A H 0.5681 0.8252 0.4410 0.081 Uiso 1 1 calc GR . . . .
H48B H 0.5728 0.9131 0.4614 0.081 Uiso 1 1 calc GR . . . .
H48C H 0.4451 0.8893 0.4702 0.081 Uiso 1 1 calc GR . . . .
C5 C 0.5222(4) 0.2045(2) 0.8002(2) 0.0556(10) Uani 1 1 d . . . . .
H5 H 0.5135 0.1668 0.7757 0.067 Uiso 1 1 calc R . . . .
C11 C 1.1059(4) 0.2212(3) 0.6513(2) 0.0612(11) Uani 1 1 d . . . . .
H11 H 1.1882 0.1843 0.6641 0.073 Uiso 1 1 calc R . . . .
C31 C 1.0464(4) 0.3107(3) 0.9345(2) 0.0682(12) Uani 1 1 d . . . . .
H31A H 1.0682 0.3568 0.8946 0.102 Uiso 1 1 calc GR . . . .
H31B H 1.0944 0.2458 0.9339 0.102 Uiso 1 1 calc GR . . . .
H31C H 1.0656 0.3213 0.9736 0.102 Uiso 1 1 calc GR . . . .
C15 C 0.7370(4) 0.3928(3) 0.58726(19) 0.0580(11) Uani 1 1 d . . . . .
H15 H 0.6829 0.4059 0.6264 0.070 Uiso 1 1 calc R . . . .
C38 C 0.8823(3) 0.8945(2) 0.51527(15) 0.0323(7) Uani 1 1 d . . . . .
C3 C 0.4551(3) 0.2706(2) 0.89217(17) 0.0448(9) Uani 1 1 d . . . . .
H3 H 0.4018 0.2771 0.9300 0.054 Uiso 1 1 calc R . . . .
C30 C 0.9072(3) 0.3238(3) 0.93692(17) 0.0451(9) Uani 1 1 d . . . . .
H30 H 0.8928 0.3066 0.8987 0.054 Uiso 1 1 calc R . . . .
C14 C 0.8651(4) 0.3321(3) 0.61124(18) 0.0489(9) Uani 1 1 d . . . . .
C25 C 0.6686(4) 0.6106(3) 0.92087(17) 0.0468(9) Uani 1 1 d . . . . .
H25 H 0.6170 0.6739 0.9179 0.056 Uiso 1 1 calc R . . . .
C23 C 0.8584(4) 0.4844(3) 0.95449(18) 0.0520(10) Uani 1 1 d . . . . .
H23 H 0.9356 0.4616 0.9748 0.062 Uiso 1 1 calc R . . . .
C10 C 1.0087(4) 0.2283(2) 0.69919(18) 0.0475(9) Uani 1 1 d . . . . .
C32 C 0.8667(4) 0.2553(3) 1.00018(19) 0.0657(12) Uani 1 1 d . . . . .
H32A H 0.8729 0.2734 1.0386 0.099 Uiso 1 1 calc GR . . . .
H32B H 0.9210 0.1899 1.0049 0.099 Uiso 1 1 calc GR . . . .
H32C H 0.7806 0.2592 0.9972 0.099 Uiso 1 1 calc GR . . . .
C16 C 0.7348(5) 0.4882(3) 0.5371(2) 0.0741(13) Uani 1 1 d . . . . .
H16A H 0.7840 0.4778 0.4971 0.111 Uiso 1 1 calc GR . . . .
H16B H 0.7700 0.5224 0.5558 0.111 Uiso 1 1 calc GR . . . .
H16C H 0.6488 0.5261 0.5258 0.111 Uiso 1 1 calc GR . . . .
C19 C 1.1500(4) 0.1736(3) 0.7948(2) 0.0768(14) Uani 1 1 d . . . . .
H19A H 1.2234 0.1377 0.7735 0.115 Uiso 1 1 calc GR . . . .
H19B H 1.1525 0.1446 0.8429 0.115 Uiso 1 1 calc GR . . . .
H19C H 1.1495 0.2398 0.7833 0.115 Uiso 1 1 calc GR . . . .
C12 C 1.0832(4) 0.2674(3) 0.5856(2) 0.0701(13) Uani 1 1 d . . . . .
H12 H 1.1503 0.2613 0.5535 0.084 Uiso 1 1 calc R . . . .
C63 C 0.9454(4) 0.7707(3) 0.8391(2) 0.0764(14) Uani 1 1 d . . . . .
H63A H 0.8887 0.7325 0.8498 0.115 Uiso 1 1 calc GR . . . .
H63B H 0.8971 0.8379 0.8327 0.115 Uiso 1 1 calc GR . . . .
H63C H 1.0008 0.7485 0.8755 0.115 Uiso 1 1 calc GR . . . .
C64 C 1.1125(4) 0.8183(3) 0.7586(3) 0.0871(17) Uani 1 1 d . . . . .
H64A H 1.1696 0.7952 0.7943 0.131 Uiso 1 1 calc GR . . . .
H64B H 1.0658 0.8858 0.7524 0.131 Uiso 1 1 calc GR . . . .
H64C H 1.1601 0.8111 0.7176 0.131 Uiso 1 1 calc GR . . . .
C20 C 1.0342(6) 0.0688(3) 0.7838(3) 0.1035(19) Uani 1 1 d . . . . .
H20A H 0.9595 0.0696 0.7666 0.155 Uiso 1 1 calc GR . . . .
H20B H 1.0356 0.0359 0.8315 0.155 Uiso 1 1 calc GR . . . .
H20C H 1.1083 0.0353 0.7616 0.155 Uiso 1 1 calc GR . . . .
C33 C 0.9601(3) 0.8244(2) 0.56374(15) 0.0292(7) Uani 1 1 d . . . . .
Cl2 Cl 0.79881(7) 0.68634(5) 0.74194(3) 0.02870(17) Uani 1 1 d . . . . .
Cl1 Cl 0.92356(7) 0.41565(5) 0.77000(4) 0.03152(18) Uani 1 1 d . . . . .
Co1 Co 0.74641(4) 0.36352(3) 0.79197(2) 0.03078(12) Uani 1 1 d . . . . .
Co2 Co 0.89106(4) 0.75776(3) 0.63986(2) 0.02702(11) Uani 1 1 d . . . . .
Co3 Co 0.80935(4) 0.56151(3) 0.70603(2) 0.03019(12) Uani 1 1 d . . . . .
N1 N 0.7885(3) 0.28978(18) 0.72738(13) 0.0400(7) Uani 1 1 d . . . . .
N2 N 0.6758(2) 0.40089(17) 0.87426(12) 0.0310(6) Uani 1 1 d . . . . .
N3 N 0.7350(2) 0.85441(16) 0.59811(12) 0.0276(5) Uani 1 1 d . . . . .
N4 N 1.0706(2) 0.70186(17) 0.66080(13) 0.0322(6) Uani 1 1 d . . . . .
C2 C 0.5472(3) 0.3147(2) 0.87276(15) 0.0334(7) Uani 1 1 d . . . . .

loop_
_atom_site_aniso_label
_atom_site_aniso_U_11
_atom_site_aniso_U_22
_atom_site_aniso_U_33
_atom_site_aniso_U_23
_atom_site_aniso_U_13
_atom_site_aniso_U_12
Br2 0.049(3) 0.038(3) 0.029(2) -0.0054(17) -0.0048(19) -0.023(2)
Cl3 0.027(3) 0.027(3) 0.032(3) -0.012(2) 0.012(2) -0.0097(19)
Br3 0.026(3) 0.032(2) 0.0260(17) -0.0063(14) -0.0018(17) -0.011(2)
Cl4 0.030(3) 0.0313(19) 0.0342(16) -0.0094(12) -0.0076(14) -0.0104(19)
C39 0.0316(17) 0.0263(15) 0.0368(18) -0.0083(14) -0.0041(14) -0.0100(13)
C41 0.0246(16) 0.0216(14) 0.0363(17) -0.0044(13) -0.0024(13) -0.0068(12)
C53 0.0240(16) 0.0342(17) 0.0405(18) -0.0070(14) -0.0064(14) -0.0102(14)
C54 0.0256(17) 0.0359(17) 0.0420(19) -0.0097(15) -0.0015(14) -0.0098(14)
C59 0.0318(18) 0.0305(16) 0.0416(19) -0.0123(14) -0.0030(15) -0.0057(14)
C49 0.055(2) 0.040(2) 0.066(3) -0.0156(18) -0.015(2) -0.0183(18)
C21 0.0346(18) 0.0425(18) 0.0250(15) -0.0116(14) 0.0030(13) -0.0176(15)
C8 0.0345(19) 0.0385(18) 0.0272(16) -0.0053(14) 0.0026(14) -0.0103(15)
C43 0.039(2) 0.043(2) 0.046(2) -0.0175(17) 0.0051(16) -0.0072(16)
C36 0.041(2) 0.044(2) 0.043(2) -0.0103(16) 0.0131(16) -0.0207(17)
C34 0.0292(18) 0.0315(17) 0.0463(19) -0.0129(15) 0.0035(15) -0.0112(14)
C6 0.056(2) 0.0350(18) 0.055(2) -0.0163(17) -0.0077(18) -0.0199(17)
C50 0.038(2) 0.044(2) 0.047(2) -0.0237(17) 0.0005(16) -0.0085(16)
C55 0.051(2) 0.038(2) 0.054(2) -0.0061(18) -0.0173(19) -0.0038(17)
C9 0.051(2) 0.0406(19) 0.045(2) -0.0262(17) 0.0070(17) -0.0175(17)
C46 0.0267(17) 0.0259(15) 0.0410(18) -0.0067(14) 0.0003(14) -0.0098(13)
C45 0.0282(18) 0.0395(19) 0.051(2) -0.0067(16) -0.0048(15) -0.0128(15)
C42 0.0313(18) 0.0316(16) 0.0394(18) -0.0094(14) 0.0006(14) -0.0087(14)
C40 0.0255(17) 0.0305(17) 0.048(2) -0.0082(15) -0.0029(15) -0.0096(14)
C61 0.033(2) 0.053(2) 0.060(2) -0.0215(19) 0.0069(17) -0.0124(17)
C26 0.040(2) 0.0420(19) 0.0312(17) -0.0121(15) 0.0029(14) -0.0169(16)
C44 0.0273(19) 0.051(2) 0.056(2) -0.0152(18) 0.0072(17) -0.0101(16)
C47 0.0291(18) 0.0357(18) 0.053(2) -0.0195(16) -0.0060(15) -0.0091(14)
C37 0.040(2) 0.0366(18) 0.0378(19) -0.0009(15) -0.0071(15) -0.0107(15)
C35 0.0269(18) 0.0390(18) 0.049(2) -0.0100(16) 0.0090(15) -0.0121(15)
C1 0.0412(19) 0.0288(16) 0.0371(18) -0.0050(14) -0.0059(15) -0.0163(15)
C27 0.0364(19) 0.0383(18) 0.0368(18) -0.0137(15) 0.0023(15) -0.0098(15)
C56 0.055(3) 0.056(2) 0.040(2) -0.0032(18) -0.0172(18) -0.007(2)
C58 0.0349(19) 0.047(2) 0.045(2) -0.0178(17) -0.0100(16) -0.0116(16)
C62 0.037(2) 0.054(2) 0.066(2) -0.034(2) -0.0089(18) -0.0112(17)
C28 0.044(2) 0.046(2) 0.052(2) -0.0104(18) 0.0013(18) -0.0127(17)
C57 0.051(2) 0.068(3) 0.044(2) -0.021(2) -0.0106(18) -0.018(2)
C29 0.049(2) 0.059(2) 0.047(2) -0.0166(19) 0.0005(18) -0.0160(19)
C22 0.0374(19) 0.050(2) 0.0345(18) -0.0157(16) -0.0024(15) -0.0157(16)
C4 0.054(2) 0.044(2) 0.067(3) -0.0108(19) -0.004(2) -0.0301(19)
C24 0.064(3) 0.066(3) 0.061(3) -0.034(2) -0.010(2) -0.030(2)
C60 0.052(2) 0.043(2) 0.059(2) -0.0218(18) 0.0040(19) -0.0171(18)
C51 0.063(3) 0.062(3) 0.068(3) -0.031(2) 0.000(2) -0.031(2)
C18 0.059(3) 0.037(2) 0.069(3) -0.0168(19) -0.004(2) -0.0037(18)
C7 0.063(3) 0.045(2) 0.050(2) -0.0271(18) 0.0038(19) -0.0228(19)
C13 0.069(3) 0.079(3) 0.051(2) -0.036(2) 0.006(2) -0.020(2)
C52 0.075(3) 0.072(3) 0.048(2) -0.021(2) -0.004(2) -0.028(2)
C17 0.064(3) 0.079(3) 0.073(3) -0.045(3) -0.010(2) -0.015(2)
C48 0.066(3) 0.055(2) 0.046(2) -0.0198(19) -0.0007(19) -0.022(2)
C5 0.067(3) 0.041(2) 0.074(3) -0.021(2) -0.010(2) -0.029(2)
C11 0.048(2) 0.071(3) 0.074(3) -0.044(2) 0.003(2) -0.011(2)
C31 0.041(2) 0.083(3) 0.078(3) -0.030(3) -0.017(2) -0.005(2)
C15 0.075(3) 0.056(2) 0.043(2) -0.0288(19) -0.007(2) -0.005(2)
C38 0.0360(18) 0.0289(16) 0.0349(17) -0.0078(14) -0.0018(14) -0.0156(14)
C3 0.044(2) 0.0398(19) 0.045(2) -0.0024(16) 0.0024(17) -0.0180(17)
C30 0.040(2) 0.057(2) 0.0361(19) -0.0117(17) -0.0101(16) -0.0109(17)
C14 0.053(2) 0.053(2) 0.050(2) -0.0320(19) 0.0054(18) -0.0156(19)
C25 0.053(2) 0.050(2) 0.049(2) -0.0265(18) 0.0035(18) -0.0222(18)
C23 0.043(2) 0.075(3) 0.048(2) -0.024(2) -0.0073(18) -0.023(2)
C10 0.051(2) 0.044(2) 0.054(2) -0.0272(18) -0.0035(18) -0.0091(18)
C32 0.068(3) 0.063(3) 0.046(2) -0.004(2) -0.008(2) -0.006(2)
C16 0.098(4) 0.071(3) 0.059(3) -0.030(2) -0.013(3) -0.020(3)
C19 0.077(3) 0.059(3) 0.084(3) -0.019(2) -0.027(3) -0.001(2)
C12 0.060(3) 0.106(4) 0.063(3) -0.053(3) 0.022(2) -0.032(3)
C63 0.065(3) 0.095(3) 0.076(3) -0.056(3) -0.012(2) 0.000(3)
C64 0.055(3) 0.067(3) 0.163(5) -0.062(3) -0.003(3) -0.023(2)
C20 0.141(5) 0.048(3) 0.120(5) -0.019(3) -0.025(4) -0.026(3)
C33 0.0285(17) 0.0237(15) 0.0376(17) -0.0098(13) 0.0019(13) -0.0117(13)
Cl2 0.0316(4) 0.0302(4) 0.0290(4) -0.0113(3) 0.0026(3) -0.0149(3)
Cl1 0.0295(4) 0.0295(4) 0.0341(4) -0.0073(3) -0.0001(3) -0.0104(3)
Co1 0.0351(3) 0.0298(2) 0.0307(2) -0.01094(18) -0.00005(18) -0.01320(19)
Co2 0.0233(2) 0.0265(2) 0.0321(2) -0.00845(17) 0.00019(17) -0.00994(17)
Co3 0.0324(2) 0.0297(2) 0.0309(2) -0.00905(18) 0.00084(18) -0.01381(19)
N1 0.0482(18) 0.0348(15) 0.0428(16) -0.0175(13) -0.0036(14) -0.0141(13)
N2 0.0311(15) 0.0340(14) 0.0293(14) -0.0100(11) -0.0024(11) -0.0110(12)
N3 0.0229(13) 0.0286(13) 0.0339(14) -0.0106(11) -0.0012(11) -0.0100(11)
N4 0.0306(15) 0.0277(13) 0.0415(15) -0.0102(12) -0.0033(12) -0.0126(11)
C2 0.0308(18) 0.0306(16) 0.0358(17) -0.0037(14) -0.0035(14) -0.0113(14)

loop_
_atom_type_symbol
_atom_type_description
_atom_type_scat_dispersion_real
_atom_type_scat_dispersion_imag
_atom_type_scat_source
C C 0.0033 0.0016 'International Tables Vol C Tables 4.2.6.8 and 6.1.1.4'
H H 0.0000 0.0000 'International Tables Vol C Tables 4.2.6.8 and 6.1.1.4'
Br Br -0.2901 2.4595 'International Tables Vol C Tables 4.2.6.8 and 6.1.1.4'
Cl Cl 0.1484 0.1585 'International Tables Vol C Tables 4.2.6.8 and 6.1.1.4'
Co Co 0.3494 0.9721 'International Tables Vol C Tables 4.2.6.8 and 6.1.1.4'
N N 0.0061 0.0033 'International Tables Vol C Tables 4.2.6.8 and 6.1.1.4'

loop_
_geom_angle_atom_site_label_1
_geom_angle_atom_site_label_2
_geom_angle_atom_site_label_3
_geom_angle
_geom_angle_site_symmetry_1
_geom_angle_site_symmetry_3
_geom_angle_publ_flag
Co3 Br2 Co2 85.93(18) . . ?
Co3 Cl3 Co2 84.9(2) . . ?
Co3 Br3 Co1 81.9(5) . . ?
Co3 Cl4 Co1 88.2(5) . . ?
N3 C39 C38 116.3(3) . . ?
C46 C41 N3 119.3(3) . . ?
C42 C41 C46 122.6(3) . . ?
C42 C41 N3 118.1(3) . . ?
C54 C53 N4 120.4(3) . . ?
C58 C53 C54 122.3(3) . . ?
C58 C53 N4 117.3(3) . . ?
C53 C54 C59 124.1(3) . . ?
C55 C54 C53 116.9(3) . . ?
C55 C54 C59 118.9(3) . . ?
C54 C59 C60 113.1(3) . . ?
C61 C59 C54 110.4(3) . . ?
C61 C59 C60 109.8(3) . . ?
C26 C21 C22 122.6(3) . . ?
C26 C21 N2 120.4(3) . . ?
C22 C21 N2 117.0(3) . . ?
N2 C8 C2 115.5(3) . . ?
C44 C43 C42 121.2(3) . . ?
C35 C36 C37 121.8(3) . . ?
C35 C34 C40 131.5(3) . . ?
C35 C34 C33 119.1(3) . . ?
C33 C34 C40 109.4(3) . . ?
C1 C6 C7 109.4(3) . . ?
C5 C6 C1 119.7(3) . . ?
C5 C6 C7 130.8(3) . . ?
C42 C50 C51 110.7(3) . . ?
C52 C50 C42 113.5(3) . . ?
C52 C50 C51 110.8(3) . . ?
C56 C55 C54 121.7(3) . . ?
C14 C9 N1 118.9(3) . . ?
C10 C9 C14 123.5(3) . . ?
C10 C9 N1 117.6(3) . . ?
C41 C46 C47 122.1(3) . . ?
C45 C46 C41 117.3(3) . . ?
C45 C46 C47 120.6(3) . . ?
C44 C45 C46 121.4(3) . . ?
C41 C42 C43 117.3(3) . . ?
C41 C42 C50 122.6(3) . . ?
C43 C42 C50 120.1(3) . . ?
N4 C40 C34 115.4(3) . . ?
C21 C26 C27 123.3(3) . . ?
C25 C26 C21 116.9(3) . . ?
C25 C26 C27 119.7(3) . . ?
C43 C44 C45 120.1(3) . . ?
C49 C47 C46 111.5(3) . . ?
C49 C47 C48 108.6(3) . . ?
C46 C47 C48 112.3(3) . . ?
C38 C37 C36 118.5(3) . . ?
C34 C35 C36 119.5(3) . . ?
C6 C1 Co1 119.0(3) . . ?
C2 C1 C6 120.8(3) . . ?
C2 C1 Co1 120.2(2) . . ?
C26 C27 C28 113.2(3) . . ?
C26 C27 C29 110.4(3) . . ?
C28 C27 C29 109.1(3) . . ?
C57 C56 C55 119.9(3) . . ?
C53 C58 C62 120.5(3) . . ?
C57 C58 C53 118.0(3) . . ?
C57 C58 C62 121.4(3) . . ?
C58 C62 C64 109.4(3) . . ?
C63 C62 C58 114.1(3) . . ?
C63 C62 C64 111.0(3) . . ?
C56 C57 C58 121.1(3) . . ?
C21 C22 C30 121.0(3) . . ?
C23 C22 C21 117.4(3) . . ?
C23 C22 C30 121.3(3) . . ?
C5 C4 C3 121.1(3) . . ?
C25 C24 C23 120.3(3) . . ?
C10 C18 C19 114.0(4) . . ?
C10 C18 C20 110.1(4) . . ?
C19 C18 C20 111.1(4) . . ?
N1 C7 C6 116.5(3) . . ?
C12 C13 C14 120.7(4) . . ?
C6 C5 C4 119.4(3) . . ?
C12 C11 C10 120.4(4) . . ?
C14 C15 C17 112.7(3) . . ?
C14 C15 C16 113.2(4) . . ?
C16 C15 C17 108.2(3) . . ?
C37 C38 C39 130.0(3) . . ?
C37 C38 C33 120.2(3) . . ?
C33 C38 C39 109.6(3) . . ?
C2 C3 C4 118.8(3) . . ?
C22 C30 C31 113.0(3) . . ?
C22 C30 C32 110.7(3) . . ?
C31 C30 C32 111.7(3) . . ?
C9 C14 C15 124.0(3) . . ?
C13 C14 C9 116.7(4) . . ?
C13 C14 C15 119.3(4) . . ?
C24 C25 C26 121.7(3) . . ?
C22 C23 C24 120.9(4) . . ?
C9 C10 C18 122.4(3) . . ?
C9 C10 C11 117.4(4) . . ?
C11 C10 C18 120.2(4) . . ?
C13 C12 C11 121.4(4) . . ?
C34 C33 Co2 119.9(2) . . ?
C38 C33 C34 120.9(3) . . ?
C38 C33 Co2 119.3(2) . . ?
Co3 Cl2 Co2 90.50(3) . . ?
Co3 Cl1 Co1 89.97(3) . . ?
C1 Co1 Br3 99.0(3) . . ?
C1 Co1 Cl4 101.8(3) . . ?
C1 Co1 Cl1 170.43(10) . . ?
C1 Co1 N1 80.87(13) . . ?
C1 Co1 N2 79.91(12) . . ?
Cl1 Co1 Br3 90.5(3) . . ?
Cl1 Co1 Cl4 87.7(3) . . ?
N1 Co1 Br3 97.7(3) . . ?
N1 Co1 Cl4 97.0(3) . . ?
N1 Co1 Cl1 98.01(9) . . ?
N1 Co1 N2 159.30(11) . . ?
N2 Co1 Br3 92.8(3) . . ?
N2 Co1 Cl4 94.4(3) . . ?
N2 Co1 Cl1 99.65(7) . . ?
C33 Co2 Br2 98.27(18) . . ?
C33 Co2 Cl3 97.0(2) . . ?
C33 Co2 Cl2 173.78(9) . . ?
C33 Co2 N3 80.54(12) . . ?
C33 Co2 N4 80.02(12) . . ?
Cl2 Co2 Br2 87.90(15) . . ?
Cl2 Co2 Cl3 89.16(18) . . ?
N3 Co2 Br2 98.31(15) . . ?
N3 Co2 Cl3 98.29(17) . . ?
N3 Co2 Cl2 97.89(7) . . ?
N4 Co2 Br2 93.91(15) . . ?
N4 Co2 Cl3 93.53(16) . . ?
N4 Co2 Cl2 100.41(8) . . ?
N4 Co2 N3 158.31(10) . . ?
Br2 Co3 Br3 118.1(3) . . ?
Cl4 Co3 Cl3 119.6(3) . . ?
Cl4 Co3 Cl2 118.7(3) . . ?
Cl4 Co3 Cl1 93.8(3) . . ?
Cl2 Co3 Br2 95.59(16) . . ?
Cl2 Co3 Cl3 95.35(17) . . ?
Cl2 Co3 Br3 115.8(4) . . ?
Cl1 Co3 Br2 117.09(14) . . ?
Cl1 Co3 Cl3 117.01(15) . . ?
Cl1 Co3 Br3 97.5(3) . . ?
Cl1 Co3 Cl2 114.10(3) . . ?
C9 N1 Co1 128.3(2) . . ?
C7 N1 C9 117.7(3) . . ?
C7 N1 Co1 114.0(2) . . ?
C21 N2 Co1 127.32(19) . . ?
C8 N2 C21 117.9(3) . . ?
C8 N2 Co1 114.4(2) . . ?
C39 N3 C41 115.7(2) . . ?
C39 N3 Co2 113.8(2) . . ?
C41 N3 Co2 130.46(19) . . ?
C53 N4 Co2 126.4(2) . . ?
C40 N4 C53 118.5(3) . . ?
C40 N4 Co2 115.2(2) . . ?
C1 C2 C8 109.8(3) . . ?
C1 C2 C3 120.2(3) . . ?
C3 C2 C8 129.9(3) . . ?

loop_
_geom_bond_atom_site_label_1
_geom_bond_atom_site_label_2
_geom_bond_distance
_geom_bond_site_symmetry_2
_geom_bond_publ_flag
Br2 Co2 2.541(6) . ?
Br2 Co3 2.312(7) . ?
Cl3 Co2 2.536(7) . ?
Cl3 Co3 2.367(8) . ?
Br3 Co1 2.604(14) . ?
Br3 Co3 2.411(15) . ?
Cl4 Co1 2.444(12) . ?
Cl4 Co3 2.277(14) . ?
C39 C38 1.447(4) . ?
C39 N3 1.299(4) . ?
C41 C46 1.409(4) . ?
C41 C42 1.389(4) . ?
C41 N3 1.451(4) . ?
C53 C54 1.410(4) . ?
C53 C58 1.397(4) . ?
C53 N4 1.449(4) . ?
C54 C59 1.527(4) . ?
C54 C55 1.386(5) . ?
C59 C61 1.526(4) . ?
C59 C60 1.532(4) . ?
C49 C47 1.523(4) . ?
C21 C26 1.399(4) . ?
C21 C22 1.416(4) . ?
C21 N2 1.444(4) . ?
C8 N2 1.298(4) . ?
C8 C2 1.450(4) . ?
C43 C42 1.402(5) . ?
C43 C44 1.377(5) . ?
C36 C37 1.394(5) . ?
C36 C35 1.391(5) . ?
C34 C40 1.450(4) . ?
C34 C35 1.389(4) . ?
C34 C33 1.397(4) . ?
C6 C1 1.400(4) . ?
C6 C7 1.442(5) . ?
C6 C5 1.384(5) . ?
C50 C42 1.518(4) . ?
C50 C51 1.534(5) . ?
C50 C52 1.518(5) . ?
C55 C56 1.384(5) . ?
C9 C14 1.400(5) . ?
C9 C10 1.385(5) . ?
C9 N1 1.455(4) . ?
C46 C45 1.388(4) . ?
C46 C47 1.525(4) . ?
C45 C44 1.379(5) . ?
C40 N4 1.298(4) . ?
C26 C27 1.519(4) . ?
C26 C25 1.392(4) . ?
C47 C48 1.531(5) . ?
C37 C38 1.388(4) . ?
C1 Co1 1.845(3) . ?
C1 C2 1.380(4) . ?
C27 C28 1.527(4) . ?
C27 C29 1.539(5) . ?
C56 C57 1.378(5) . ?
C58 C62 1.528(5) . ?
C58 C57 1.385(5) . ?
C62 C63 1.511(5) . ?
C62 C64 1.534(5) . ?
C22 C30 1.519(5) . ?
C22 C23 1.378(5) . ?
C4 C5 1.395(5) . ?
C4 C3 1.401(5) . ?
C24 C25 1.371(5) . ?
C24 C23 1.393(5) . ?
C18 C10 1.516(5) . ?
C18 C19 1.527(6) . ?
C18 C20 1.535(5) . ?
C7 N1 1.300(4) . ?
C13 C14 1.397(5) . ?
C13 C12 1.370(6) . ?
C17 C15 1.536(5) . ?
C11 C10 1.394(5) . ?
C11 C12 1.374(6) . ?
C31 C30 1.533(5) . ?
C15 C14 1.510(5) . ?
C15 C16 1.516(6) . ?
C38 C33 1.393(4) . ?
C3 C2 1.391(4) . ?
C30 C32 1.542(5) . ?
C33 Co2 1.846(3) . ?
Cl2 Co2 2.3705(8) . ?
Cl2 Co3 2.2927(8) . ?
Cl1 Co1 2.3653(8) . ?
Cl1 Co3 2.2871(8) . ?
Co1 N1 1.995(3) . ?
Co1 N2 2.012(2) . ?
Co2 N3 2.008(2) . ?
Co2 N4 2.000(3) . ?

loop_
_smtbx_masks_void_nr
_smtbx_masks_void_average_x
_smtbx_masks_void_average_y
_smtbx_masks_void_average_z
_smtbx_masks_void_volume
_smtbx_masks_void_count_electrons
_smtbx_masks_void_content
1 -0.609 0.000 0.000 487.1 94.8 ?
2 0.433 0.252 0.649 29.4 0.0 ?
3 0.567 0.748 0.351 29.4 0.0 ?
